data_1542286
loop_
_publ_author_name
'Almeida, Celso'
'Maddah, Fayrouz El'
'Kehraus, Stefan'
'Schnakenburg, Gregor'
'K\"onig, Gabriele M'

_publ_section_title
;
 Endolides A and B, Vasopressin and Serotonin-Receptor Interacting
 N-Methylated Peptides from the Sponge-Derived Fungus Stachylidium sp.
;
_journal_issue 3
_journal_name_full 'Organic letters'
_journal_page_first 528
_journal_page_last 531
_journal_paper_doi 10.1021/acs.orglett.5b03553
_journal_volume 18
_journal_year 2016
_chemical_absolute_configuration unk
_chemical_formula_moiety 'C27 H38 N4 O6, H2 O'
_chemical_formula_sum 'C27 H40 N4 O7'
_chemical_formula_weight 532.63
_chemical_name_systematic
;
 ?
;
_space_group_crystal_system orthorhombic
_space_group_IT_number 19
_space_group_name_Hall 'P 2ac 2ab'
_space_group_name_H-M_alt 'P 21 21 21'
_symmetry_space_group_name_Hall 'P 2ac 2ab'
_symmetry_space_group_name_H-M 'P 21 21 21'
_atom_sites_solution_hydrogens mixed
_audit_creation_method SHELXL-2013
_cell_angle_alpha 90
_cell_angle_beta 90
_cell_angle_gamma 90
_cell_formula_units_Z 4
_cell_length_a 9.9794(10)
_cell_length_b 14.1040(15)
_cell_length_c 19.268(2)
_cell_measurement_reflns_used 4202
_cell_measurement_temperature 293(2)
_cell_measurement_theta_max 23.77
_cell_measurement_theta_min 2.50
_cell_volume 2712.0(5)
_computing_cell_refinement 'Bruker SAINT'
_computing_data_collection 'Bruker APEX2'
_computing_data_reduction 'Bruker SAINT'
_computing_structure_refinement 'SHELXL-2013 (Sheldrick, 2013)'
_computing_structure_solution 'ShelXS-2013 (Sheldrick, 2013)'
_diffrn_ambient_temperature 293(2)
_diffrn_detector_area_resol_mean 8
_diffrn_measured_fraction_theta_full 0.986
_diffrn_measured_fraction_theta_max 0.986
_diffrn_measurement_device_type 'Bruker X8-KappaApex-II'
_diffrn_measurement_method 'fine slicing \w and \f scans'
_diffrn_radiation_monochromator graphite
_diffrn_radiation_type MoK\a
_diffrn_radiation_wavelength 0.71073
_diffrn_reflns_av_R_equivalents 0.0415
_diffrn_reflns_av_unetI/netI 0.0562
_diffrn_reflns_laue_measured_fraction_full 0.986
_diffrn_reflns_laue_measured_fraction_max 0.986
_diffrn_reflns_limit_h_max 12
_diffrn_reflns_limit_h_min -7
_diffrn_reflns_limit_k_max 9
_diffrn_reflns_limit_k_min -17
_diffrn_reflns_limit_l_max 23
_diffrn_reflns_limit_l_min -16
_diffrn_reflns_number 12608
_diffrn_reflns_point_group_measured_fraction_full 0.975
_diffrn_reflns_point_group_measured_fraction_max 0.971
_diffrn_reflns_theta_full 25.242
_diffrn_reflns_theta_max 25.995
_diffrn_reflns_theta_min 2.298
_diffrn_source 'sealed tube'
_exptl_absorpt_coefficient_mu 0.095
_exptl_absorpt_correction_T_max 0.99
_exptl_absorpt_correction_T_min 0.97
_exptl_absorpt_correction_type multi-scan
_exptl_absorpt_process_details
;
R.H. Blessing, Acta Cryst. (1995), A51, 33-38
;
_exptl_crystal_colour colourless
_exptl_crystal_density_diffrn 1.305
_exptl_crystal_description plate
_exptl_crystal_F_000 1144
_exptl_crystal_size_max 0.360
_exptl_crystal_size_mid 0.240
_exptl_crystal_size_min 0.080
_refine_diff_density_max 0.561
_refine_diff_density_min -0.410
_refine_diff_density_rms 0.070
_refine_ls_extinction_method none
_refine_ls_goodness_of_fit_ref 1.019
_refine_ls_hydrogen_treatment mixed
_refine_ls_matrix_type full
_refine_ls_number_parameters 432
_refine_ls_number_reflns 5190
_refine_ls_number_restraints 102
_refine_ls_restrained_S_all 1.045
_refine_ls_R_factor_all 0.1047
_refine_ls_R_factor_gt 0.0768
_refine_ls_shift/su_max 0.001
_refine_ls_shift/su_mean 0.000
_refine_ls_structure_factor_coef Fsqd
_refine_ls_weighting_details
;
 w=1/[\s^2^(Fo^2^)+(0.1531P)^2^+1.2326P]
 where P=(Fo^2^+2Fc^2^)/3
;
_refine_ls_weighting_scheme calc
_refine_ls_wR_factor_gt 0.2138
_refine_ls_wR_factor_ref 0.2404
_reflns_Friedel_coverage 0.743
_reflns_friedel_fraction_full 0.961
_reflns_friedel_fraction_max 0.953
_reflns_number_gt 3779
_reflns_number_total 5190
_reflns_threshold_expression 'I > 2\s(I)'
_cod_data_source_file ol5b03553_si_002.cif
_cod_data_source_block Greg1079F
_cod_depositor_comments
;
The following automatic conversions were performed:

'_exptl_absorpt_correction_type' value 'Multi-Scan' changed to
'multi-scan' according to
/usr/data/users/saulius/crontab/automatic-downloads/rss-feeds/ACS/lib/dictionaries/cif_core.dic
dictionary named 'cif_core.dic' version 2.4.2 from 2011-04-26.

Automatic conversion script
Id: cif_fix_values 4268 2015-11-12 08:31:59Z antanas 

 Adding full bibliography for 1542286.cif.
;
_cod_original_cell_volume 2711.9(5)
_cod_database_code 1542286
_shelx_space_group_comment
;
The symmetry employed for this shelxl refinement is uniquely defined
by the following loop, which should always be used as a source of
symmetry information in preference to the above space-group names.
They are only intended as comments.
;
_shelx_estimated_absorpt_t_min 0.967
_shelx_estimated_absorpt_t_max 0.992
_shelxl_version_number 2013-2

loop_
_space_group_symop_operation_xyz
'x, y, z'
'-x+1/2, -y, z+1/2'
'x+1/2, -y+1/2, -z'
'-x, y+1/2, -z+1/2'

loop_
_atom_site_label
_atom_site_type_symbol
_atom_site_fract_x
_atom_site_fract_y
_atom_site_fract_z
_atom_site_U_iso_or_equiv
_atom_site_adp_type
_atom_site_occupancy
_atom_site_site_symmetry_order
_atom_site_calc_flag
_atom_site_refinement_flags_posn
_atom_site_refinement_flags_adp
_atom_site_refinement_flags_occupancy
_atom_site_disorder_assembly
_atom_site_disorder_group
C1 C -0.0432(7) 0.8731(5) 0.8672(4) 0.0606(18) Uani 1 1 d . U . . .
H1A H -0.0860 0.9192 0.8363 0.073 Uiso 0.641(10) 1 calc R U P A 1
H1B H -0.0625 0.9328 0.8433 0.073 Uiso 0.207(9) 1 calc R U P B 2
H1C H -0.0788 0.9243 0.8382 0.073 Uiso 0.152(8) 1 calc R U P C 3
C2 C -0.0530(6) 0.9059(5) 0.9409(4) 0.0586(18) Uani 1 1 d . U . . .
C3 C 0.0664(5) 1.0575(4) 0.9149(4) 0.0448(14) Uani 1 1 d . . . . .
H3 H 0.0383 1.0401 0.8678 0.054 Uiso 1 1 calc R U . . .
C4 C 0.2201(5) 1.0577(4) 0.9152(4) 0.0459(15) Uani 1 1 d . . . . .
C5 C 0.4209(5) 0.9614(4) 0.9359(4) 0.0478(15) Uani 1 1 d . . . . .
H5 H 0.4619 1.0088 0.9055 0.057 Uiso 1 1 calc R U . . .
C6 C 0.4401(5) 0.8611(4) 0.9026(4) 0.0468(15) Uani 1 1 d . . . . .
C7 C 0.3130(6) 0.9086(4) 0.7946(4) 0.0549(18) Uani 1 1 d . . . . .
H7 H 0.3444 0.9714 0.8091 0.066 Uiso 1 1 calc R U . . .
C8 C 0.1588(7) 0.9107(4) 0.7977(4) 0.0584(19) Uani 1 1 d . . . . .
C9 C -0.1303(11) 0.7806(7) 0.8716(6) 0.051(2) Uani 0.641(10) 1 d . U P A 1
H9A H -0.0817 0.7327 0.8976 0.062 Uiso 0.641(10) 1 calc R U P A 1
H9B H -0.2126 0.7943 0.8964 0.062 Uiso 0.641(10) 1 calc R U P A 1
C10 C -0.1624(17) 0.7438(10) 0.8039(7) 0.078(4) Uani 0.641(10) 1 d . . P A 1
H10 H -0.2138 0.7936 0.7804 0.093 Uiso 0.641(10) 1 calc R U P A 1
C11 C -0.2549(11) 0.6601(9) 0.8101(10) 0.071(5) Uani 0.641(10) 1 d . . P A 1
H11A H -0.3289 0.6763 0.8396 0.106 Uiso 0.641(10) 1 calc R U P A 1
H11B H -0.2071 0.6075 0.8297 0.106 Uiso 0.641(10) 1 calc R U P A 1
H11C H -0.2877 0.6431 0.7650 0.106 Uiso 0.641(10) 1 calc R U P A 1
C12 C -0.0525(13) 0.7232(10) 0.7602(7) 0.083(5) Uani 0.641(10) 1 d . . P A 1
H12A H -0.0848 0.6994 0.7166 0.125 Uiso 0.641(10) 1 calc R U P A 1
H12B H 0.0033 0.6763 0.7818 0.125 Uiso 0.641(10) 1 calc R U P A 1
H12C H -0.0015 0.7799 0.7524 0.125 Uiso 0.641(10) 1 calc R U P A 1
C13 C 0.0088(7) 1.0090(7) 1.0358(5) 0.076(2) Uani 1 1 d . . . . .
H13A H 0.0873 1.0453 1.0468 0.114 Uiso 1 1 calc R U . . .
H13B H 0.0097 0.9508 1.0617 0.114 Uiso 1 1 calc R U . . .
H13C H -0.0698 1.0448 1.0477 0.114 Uiso 1 1 calc R U . . .
C14 C 0.0122(6) 1.1601(4) 0.9286(5) 0.0564(17) Uani 1 1 d . . . . .
H14A H 0.0347 1.1786 0.9757 0.068 Uiso 1 1 calc R U . . .
H14B H 0.0562 1.2039 0.8972 0.068 Uiso 1 1 calc R U . . .
C15 C -0.1348(5) 1.1671(4) 0.9190(4) 0.0462(14) Uani 1 1 d . . . . .
C16 C -0.2215(6) 1.2113(5) 0.9627(4) 0.0585(17) Uani 1 1 d . . . . .
H16 H -0.1981 1.2387 1.0049 0.070 Uiso 1 1 calc R U . . .
C17 C -0.3419(6) 1.1603(4) 0.8750(4) 0.0469(14) Uani 1 1 d . . . . .
H17 H -0.4149 1.1468 0.8466 0.056 Uiso 1 1 calc R U . . .
C18 C -0.2145(6) 1.1338(4) 0.8617(4) 0.0463(14) Uani 1 1 d . . . . .
H18 H -0.1842 1.1004 0.8232 0.056 Uiso 1 1 calc R U . . .
C19 C 0.4883(7) 0.9690(5) 1.0110(5) 0.0660(19) Uani 1 1 d . U . . .
H19 H 0.4639 0.9119 1.0369 0.079 Uiso 1 1 calc R U . . .
C20 C 0.4378(10) 1.0565(6) 1.0534(5) 0.085(3) Uani 1 1 d . U . . .
H20A H 0.3416 1.0578 1.0531 0.127 Uiso 1 1 calc R U . . .
H20B H 0.4717 1.1137 1.0328 0.127 Uiso 1 1 calc R U . . .
H20C H 0.4691 1.0518 1.1004 0.127 Uiso 1 1 calc R U . . .
C21 C 0.6369(8) 0.9712(6) 1.0053(5) 0.075(2) Uani 1 1 d . . . . .
H21A H 0.6649 1.0324 0.9889 0.112 Uiso 1 1 calc R U . . .
H21B H 0.6659 0.9233 0.9734 0.112 Uiso 1 1 calc R U . . .
H21C H 0.6757 0.9595 1.0501 0.112 Uiso 1 1 calc R U . . .
C22 C 0.3753(7) 0.7399(4) 0.8203(4) 0.0592(19) Uani 1 1 d . . . . .
H22A H 0.4487 0.7292 0.7891 0.089 Uiso 1 1 calc R U . . .
H22B H 0.2926 0.7250 0.7973 0.089 Uiso 1 1 calc R U . . .
H22C H 0.3853 0.7001 0.8604 0.089 Uiso 1 1 calc R U . . .
C23 C 0.3601(8) 0.8943(5) 0.7185(4) 0.064(2) Uani 1 1 d . . . . .
H23A H 0.3355 0.8309 0.7036 0.077 Uiso 1 1 calc R U . . .
H23B H 0.3130 0.9390 0.6890 0.077 Uiso 1 1 calc R U . . .
C24 C 0.5085(8) 0.9071(5) 0.7082(4) 0.0602(19) Uani 1 1 d . . . . .
C25 C 0.5938(8) 0.8482(5) 0.6751(4) 0.066(2) Uani 1 1 d . . . . .
H25 H 0.5686 0.7899 0.6566 0.079 Uiso 1 1 calc R U . . .
C26 C 0.7180(10) 0.9664(6) 0.7043(5) 0.081(3) Uani 1 1 d . . . . .
H26 H 0.7919 1.0054 0.7116 0.098 Uiso 1 1 calc R U . . .
C27 C 0.5899(12) 0.9868(6) 0.7260(5) 0.085(3) Uani 1 1 d . . . . .
H27 H 0.5617 1.0420 0.7480 0.102 Uiso 1 1 calc R U . . .
N1 N 0.0073(4) 0.9877(4) 0.9618(3) 0.0524(15) Uani 1 1 d . . . . .
N2 N 0.2788(4) 0.9811(3) 0.9412(3) 0.0425(12) Uani 1 1 d . . . . .
H2 H 0.2293 0.9405 0.9625 0.051 Uiso 1 1 calc R U . . .
N3 N 0.3742(5) 0.8396(3) 0.8419(3) 0.0481(13) Uani 1 1 d . . . . .
N4 N 0.0989(5) 0.8618(3) 0.8485(4) 0.0574(16) Uani 1 1 d . . . . .
H4 H 0.154(6) 0.824(4) 0.872(3) 0.033(14) Uiso 1 1 d . . . . .
O1 O -0.1084(5) 0.8544(4) 0.9835(4) 0.098(2) Uani 1 1 d . U . . .
O2 O 0.2821(4) 1.1230(3) 0.8863(3) 0.0569(12) Uani 1 1 d . . . . .
O3 O 0.5048(4) 0.8011(3) 0.9320(3) 0.0592(13) Uani 1 1 d . . . . .
O4 O 0.0965(5) 0.9611(4) 0.7559(3) 0.0757(16) Uani 1 1 d . . . . .
O5 O -0.3487(4) 1.2097(3) 0.9355(3) 0.0588(12) Uani 1 1 d . . . . .
O6 O 0.7220(6) 0.8838(4) 0.6716(3) 0.0742(15) Uani 1 1 d . . . . .
O7 O 0.1962(4) 0.7847(3) 0.9790(3) 0.0541(12) Uani 1 1 d D . . . .
H H 0.126(5) 0.764(5) 1.000(4) 0.081 Uiso 1 1 d D U . . .
HA H 0.257(5) 0.744(5) 0.990(4) 0.081 Uiso 1 1 d D U . . .
C9S C -0.130(3) 0.8051(17) 0.824(2) 0.051(2) Uani 0.207(9) 1 d D U P A 2
H9SA H -0.2238 0.8226 0.8281 0.062 Uiso 0.207(9) 1 calc R U P B 2
H9SB H -0.1054 0.8099 0.7752 0.062 Uiso 0.207(9) 1 calc R U P B 2
C10S C -0.110(3) 0.705(2) 0.8484(19) 0.051(3) Uani 0.207(9) 1 d . U P A 2
H10S H -0.0934 0.7039 0.8985 0.061 Uiso 0.207(9) 1 calc R U P B 2
C11S C -0.229(5) 0.640(2) 0.830(3) 0.051(4) Uani 0.207(9) 1 d D U P A 2
H11D H -0.2083 0.5765 0.8440 0.076 Uiso 0.207(9) 1 calc R U P B 2
H11E H -0.2441 0.6423 0.7811 0.076 Uiso 0.207(9) 1 calc R U P B 2
H11F H -0.3072 0.6617 0.8542 0.076 Uiso 0.207(9) 1 calc R U P B 2
C12S C 0.008(3) 0.6582(19) 0.8084(19) 0.051(3) Uani 0.207(9) 1 d D U P A 2
H12D H 0.0163 0.5931 0.8224 0.076 Uiso 0.207(9) 1 calc R U P B 2
H12E H 0.0896 0.6913 0.8188 0.076 Uiso 0.207(9) 1 calc R U P B 2
H12F H -0.0090 0.6612 0.7594 0.076 Uiso 0.207(9) 1 calc R U P B 2
C9T C -0.0949(17) 0.768(2) 0.831(3) 0.051(2) Uani 0.152(8) 1 d D U P A 3
H9TA H -0.0684 0.7644 0.7822 0.061 Uiso 0.152(8) 1 calc R U P C 3
H9TB H -0.0594 0.7142 0.8554 0.061 Uiso 0.152(8) 1 calc R U P C 3
C10T C -0.2482(19) 0.7752(13) 0.8380(13) 0.052(3) Uani 0.152(8) 1 d D U P A 3
H10T H -0.2723 0.7672 0.8870 0.063 Uiso 0.152(8) 1 calc R U P C 3
C11T C -0.309(3) 0.6932(15) 0.796(2) 0.060(5) Uani 0.152(8) 1 d D U P A 3
H11G H -0.3598 0.6527 0.8260 0.089 Uiso 0.152(8) 1 calc R U P C 3
H11H H -0.2387 0.6574 0.7743 0.089 Uiso 0.152(8) 1 calc R U P C 3
H11I H -0.3672 0.7185 0.7605 0.089 Uiso 0.152(8) 1 calc R U P C 3
C12T C -0.300(3) 0.8718(13) 0.812(2) 0.060(5) Uani 0.152(8) 1 d D U P A 3
H12G H -0.2296 0.9177 0.8145 0.091 Uiso 0.152(8) 1 calc R U P C 3
H12H H -0.3734 0.8920 0.8413 0.091 Uiso 0.152(8) 1 calc R U P C 3
H12I H -0.3311 0.8658 0.7654 0.091 Uiso 0.152(8) 1 calc R U P C 3

loop_
_atom_site_aniso_label
_atom_site_aniso_U_11
_atom_site_aniso_U_22
_atom_site_aniso_U_33
_atom_site_aniso_U_23
_atom_site_aniso_U_13
_atom_site_aniso_U_12
C1 0.048(3) 0.042(3) 0.092(5) 0.011(3) -0.022(3) -0.004(2)
C2 0.034(3) 0.053(3) 0.088(5) 0.028(3) -0.012(3) -0.005(2)
C3 0.034(3) 0.034(3) 0.067(4) 0.008(3) -0.006(3) -0.002(2)
C4 0.031(2) 0.039(3) 0.068(4) 0.011(3) -0.011(3) -0.008(2)
C5 0.035(3) 0.038(3) 0.070(4) 0.012(3) -0.014(3) -0.007(2)
C6 0.028(2) 0.040(3) 0.072(4) 0.021(3) -0.012(3) -0.005(2)
C7 0.054(4) 0.036(3) 0.074(5) 0.018(3) -0.025(3) -0.003(3)
C8 0.058(4) 0.034(3) 0.083(5) 0.003(3) -0.033(4) 0.003(3)
C9 0.047(4) 0.041(4) 0.066(5) 0.006(4) -0.015(4) -0.010(3)
C10 0.114(12) 0.059(7) 0.060(8) 0.002(6) 0.006(8) -0.017(7)
C11 0.036(6) 0.055(7) 0.121(15) -0.030(8) -0.011(6) 0.013(5)
C12 0.079(8) 0.094(9) 0.077(9) -0.061(8) 0.036(7) -0.059(7)
C13 0.042(3) 0.116(7) 0.071(6) 0.022(5) 0.001(3) 0.005(4)
C14 0.038(3) 0.040(3) 0.092(5) -0.003(3) 0.002(3) -0.002(2)
C15 0.035(3) 0.031(2) 0.073(4) -0.004(3) -0.004(3) -0.003(2)
C16 0.046(3) 0.045(3) 0.084(5) -0.013(3) -0.006(3) -0.001(3)
C17 0.040(3) 0.038(3) 0.063(4) 0.008(3) -0.009(3) 0.001(2)
C18 0.044(3) 0.041(3) 0.054(4) 0.008(3) -0.006(3) 0.002(3)
C19 0.053(3) 0.058(3) 0.088(5) 0.006(3) -0.026(3) 0.000(3)
C20 0.083(5) 0.073(5) 0.098(6) -0.013(5) -0.035(5) 0.004(4)
C21 0.057(4) 0.062(4) 0.104(6) 0.008(4) -0.004(4) 0.001(3)
C22 0.053(4) 0.037(3) 0.088(5) 0.008(3) -0.018(4) 0.000(3)
C23 0.080(5) 0.042(3) 0.071(5) 0.005(3) -0.037(4) 0.004(3)
C24 0.074(4) 0.041(3) 0.066(5) 0.014(3) -0.029(4) -0.006(3)
C25 0.071(5) 0.049(3) 0.077(5) 0.003(4) -0.021(4) -0.013(4)
C26 0.091(6) 0.078(6) 0.075(6) -0.010(5) 0.001(5) -0.041(5)
C27 0.137(9) 0.049(4) 0.070(6) 0.002(4) -0.008(6) -0.023(5)
N1 0.031(2) 0.054(3) 0.072(4) 0.024(3) -0.005(2) -0.005(2)
N2 0.034(2) 0.036(2) 0.058(3) 0.013(2) -0.012(2) -0.0093(18)
N3 0.045(3) 0.031(2) 0.069(4) 0.011(2) -0.016(3) -0.002(2)
N4 0.046(3) 0.029(2) 0.097(5) 0.016(3) -0.034(3) -0.003(2)
O1 0.054(3) 0.089(4) 0.150(5) 0.066(4) -0.005(3) -0.024(3)
O2 0.0376(19) 0.040(2) 0.093(4) 0.022(2) -0.003(2) -0.0033(17)
O3 0.049(2) 0.042(2) 0.087(3) 0.015(2) -0.024(2) 0.0034(18)
O4 0.068(3) 0.064(3) 0.096(4) 0.029(3) -0.037(3) 0.009(2)
O5 0.040(2) 0.045(2) 0.092(4) -0.005(2) 0.001(2) 0.0048(18)
O6 0.080(3) 0.068(3) 0.075(4) 0.004(3) -0.008(3) -0.024(3)
O7 0.0318(19) 0.046(2) 0.084(4) 0.027(2) 0.003(2) 0.0001(17)
C9S 0.047(4) 0.041(4) 0.066(5) 0.006(4) -0.015(4) -0.010(3)
C10S 0.047(5) 0.045(5) 0.060(6) 0.002(5) -0.008(5) -0.004(5)
C11S 0.047(5) 0.045(5) 0.060(6) 0.002(5) -0.008(5) -0.004(5)
C12S 0.047(5) 0.045(5) 0.060(6) 0.001(5) -0.008(5) -0.004(5)
C9T 0.047(4) 0.041(4) 0.066(5) 0.006(4) -0.015(4) -0.010(3)
C10T 0.047(5) 0.043(5) 0.067(6) 0.005(5) -0.015(5) -0.010(4)
C11T 0.055(8) 0.052(8) 0.072(9) 0.004(8) -0.014(8) -0.006(8)
C12T 0.055(8) 0.052(8) 0.074(9) 0.003(8) -0.014(8) -0.007(8)

loop_
_atom_type_symbol
_atom_type_description
_atom_type_scat_dispersion_real
_atom_type_scat_dispersion_imag
_atom_type_scat_source
C C 0.0033 0.0016 'International Tables Vol C Tables 4.2.6.8 and 6.1.1.4'
H H 0.0000 0.0000 'International Tables Vol C Tables 4.2.6.8 and 6.1.1.4'
N N 0.0061 0.0033 'International Tables Vol C Tables 4.2.6.8 and 6.1.1.4'
O O 0.0106 0.0060 'International Tables Vol C Tables 4.2.6.8 and 6.1.1.4'

loop_
_geom_angle_atom_site_label_1
_geom_angle_atom_site_label_2
_geom_angle_atom_site_label_3
_geom_angle
N4 C1 C2 109.2(5)
N4 C1 C9S 110.0(13)
C2 C1 C9S 132.2(15)
N4 C1 C9 117.2(6)
C2 C1 C9 99.8(7)
N4 C1 C9T 95.5(10)
C2 C1 C9T 129.6(18)
N4 C1 H1A 110.0
C2 C1 H1A 110.0
C9 C1 H1A 110.0
N4 C1 H1B 99.6
C2 C1 H1B 99.6
C9S C1 H1B 99.6
N4 C1 H1C 106.8
C2 C1 H1C 106.8
C9T C1 H1C 106.8
O1 C2 N1 120.1(8)
O1 C2 C1 118.8(7)
N1 C2 C1 120.9(6)
N1 C3 C4 113.8(5)
N1 C3 C14 112.2(5)
C4 C3 C14 110.0(5)
N1 C3 H3 106.8
C4 C3 H3 106.8
C14 C3 H3 106.8
O2 C4 N2 123.6(5)
O2 C4 C3 119.9(5)
N2 C4 C3 116.2(5)
N2 C5 C6 108.8(4)
N2 C5 C19 109.6(6)
C6 C5 C19 112.4(5)
N2 C5 H5 108.7
C6 C5 H5 108.7
C19 C5 H5 108.7
O3 C6 N3 120.0(6)
O3 C6 C5 120.4(6)
N3 C6 C5 119.3(5)
N3 C7 C8 113.9(6)
N3 C7 C23 112.0(6)
C8 C7 C23 110.0(6)
N3 C7 H7 106.9
C8 C7 H7 106.9
C23 C7 H7 106.9
O4 C8 N4 123.1(7)
O4 C8 C7 119.1(7)
N4 C8 C7 117.7(5)
C10 C9 C1 111.9(10)
C10 C9 H9A 109.2
C1 C9 H9A 109.2
C10 C9 H9B 109.2
C1 C9 H9B 109.2
H9A C9 H9B 107.9
C12 C10 C9 116.2(14)
C12 C10 C11 111.2(11)
C9 C10 C11 110.3(12)
C12 C10 H10 106.1
C9 C10 H10 106.1
C11 C10 H10 106.1
C10 C11 H11A 109.5
C10 C11 H11B 109.5
H11A C11 H11B 109.5
C10 C11 H11C 109.5
H11A C11 H11C 109.5
H11B C11 H11C 109.5
C10 C12 H12A 109.5
C10 C12 H12B 109.5
H12A C12 H12B 109.5
C10 C12 H12C 109.5
H12A C12 H12C 109.5
H12B C12 H12C 109.5
N1 C13 H13A 109.5
N1 C13 H13B 109.5
H13A C13 H13B 109.5
N1 C13 H13C 109.5
H13A C13 H13C 109.5
H13B C13 H13C 109.5
C15 C14 C3 112.4(5)
C15 C14 H14A 109.1
C3 C14 H14A 109.1
C15 C14 H14B 109.1
C3 C14 H14B 109.1
H14A C14 H14B 107.9
C16 C15 C18 105.9(5)
C16 C15 C14 125.7(6)
C18 C15 C14 128.4(6)
C15 C16 O5 110.1(6)
C15 C16 H16 124.9
O5 C16 H16 124.9
C18 C17 O5 110.5(5)
C18 C17 H17 124.7
O5 C17 H17 124.7
C17 C18 C15 106.6(6)
C17 C18 H18 126.7
C15 C18 H18 126.7
C21 C19 C20 110.0(7)
C21 C19 C5 110.8(7)
C20 C19 C5 113.0(6)
C21 C19 H19 107.6
C20 C19 H19 107.6
C5 C19 H19 107.6
C19 C20 H20A 109.5
C19 C20 H20B 109.5
H20A C20 H20B 109.5
C19 C20 H20C 109.5
H20A C20 H20C 109.5
H20B C20 H20C 109.5
C19 C21 H21A 109.5
C19 C21 H21B 109.5
H21A C21 H21B 109.5
C19 C21 H21C 109.5
H21A C21 H21C 109.5
H21B C21 H21C 109.5
N3 C22 H22A 109.5
N3 C22 H22B 109.5
H22A C22 H22B 109.5
N3 C22 H22C 109.5
H22A C22 H22C 109.5
H22B C22 H22C 109.5
C24 C23 C7 114.0(6)
C24 C23 H23A 108.8
C7 C23 H23A 108.8
C24 C23 H23B 108.8
C7 C23 H23B 108.8
H23A C23 H23B 107.7
C25 C24 C27 103.8(8)
C25 C24 C23 127.5(6)
C27 C24 C23 128.6(8)
C24 C25 O6 112.6(6)
C24 C25 H25 123.7
O6 C25 H25 123.7
O6 C26 C27 110.8(7)
O6 C26 H26 124.6
C27 C26 H26 124.6
C26 C27 C24 107.0(8)
C26 C27 H27 126.5
C24 C27 H27 126.5
C2 N1 C13 117.9(6)
C2 N1 C3 124.4(6)
C13 N1 C3 117.6(6)
C4 N2 C5 124.2(5)
C4 N2 H2 117.9
C5 N2 H2 117.9
C6 N3 C22 116.7(5)
C6 N3 C7 125.5(5)
C22 N3 C7 117.6(5)
C8 N4 C1 123.6(5)
C8 N4 H4 114(4)
C1 N4 H4 122(4)
C17 O5 C16 106.8(5)
C26 O6 C25 105.7(7)
H O7 HA 102(4)
C10S C9S C1 110(2)
C10S C9S H9SA 109.7
C1 C9S H9SA 109.7
C10S C9S H9SB 109.7
C1 C9S H9SB 109.7
H9SA C9S H9SB 108.2
C9S C10S C11S 113(3)
C9S C10S C12S 110(3)
C11S C10S C12S 103(3)
C9S C10S H10S 110.4
C11S C10S H10S 110.4
C12S C10S H10S 110.4
C10S C11S H11D 109.5
C10S C11S H11E 109.5
H11D C11S H11E 109.5
C10S C11S H11F 109.5
H11D C11S H11F 109.5
H11E C11S H11F 109.5
C10S C12S H12D 109.5
C10S C12S H12E 109.5
H12D C12S H12E 109.5
C10S C12S H12F 109.5
H12D C12S H12F 109.5
H12E C12S H12F 109.5
C10T C9T C1 102.0(17)
C10T C9T H9TA 111.4
C1 C9T H9TA 111.4
C10T C9T H9TB 111.4
C1 C9T H9TB 111.4
H9TA C9T H9TB 109.2
C12T C10T C11T 111.12(15)
C12T C10T C9T 111.12(15)
C11T C10T C9T 107.26(14)
C12T C10T H10T 109.1
C11T C10T H10T 109.1
C9T C10T H10T 109.1
C10T C11T H11G 109.5
C10T C11T H11H 109.5
H11G C11T H11H 109.5
C10T C11T H11I 109.5
H11G C11T H11I 109.5
H11H C11T H11I 109.5
C10T C12T H12G 109.5
C10T C12T H12H 109.5
H12G C12T H12H 109.5
C10T C12T H12I 109.5
H12G C12T H12I 109.5
H12H C12T H12I 109.5

loop_
_geom_bond_atom_site_label_1
_geom_bond_atom_site_label_2
_geom_bond_distance
C1 N4 1.472(9)
C1 C2 1.496(12)
C1 C9S 1.54(3)
C1 C9 1.570(11)
C1 C9T 1.72(3)
C1 H1A 0.9800
C1 H1B 0.9800
C1 H1C 0.9800
C2 O1 1.228(9)
C2 N1 1.362(9)
C3 N1 1.460(8)
C3 C4 1.534(7)
C3 C14 1.567(8)
C3 H3 0.9800
C4 O2 1.242(7)
C4 N2 1.327(7)
C5 N2 1.449(7)
C5 C6 1.566(9)
C5 C19 1.598(10)
C5 H5 0.9800
C6 O3 1.207(7)
C6 N3 1.375(9)
C7 N3 1.467(7)
C7 C8 1.541(10)
C7 C23 1.553(12)
C7 H7 0.9800
C8 O4 1.242(8)
C8 N4 1.338(10)
C9 C10 1.440(18)
C9 H9A 0.9700
C9 H9B 0.9700
C10 C12 1.413(19)
C10 C11 1.50(2)
C10 H10 0.9800
C11 H11A 0.9600
C11 H11B 0.9600
C11 H11C 0.9600
C12 H12A 0.9600
C12 H12B 0.9600
C12 H12C 0.9600
C13 N1 1.457(11)
C13 H13A 0.9600
C13 H13B 0.9600
C13 H13C 0.9600
C14 C15 1.482(8)
C14 H14A 0.9700
C14 H14B 0.9700
C15 C16 1.359(9)
C15 C18 1.439(9)
C16 O5 1.373(8)
C16 H16 0.9300
C17 C18 1.350(8)
C17 O5 1.361(8)
C17 H17 0.9300
C18 H18 0.9300
C19 C21 1.487(11)
C19 C20 1.564(12)
C19 H19 0.9800
C20 H20A 0.9600
C20 H20B 0.9600
C20 H20C 0.9600
C21 H21A 0.9600
C21 H21B 0.9600
C21 H21C 0.9600
C22 N3 1.467(8)
C22 H22A 0.9600
C22 H22B 0.9600
C22 H22C 0.9600
C23 C24 1.504(11)
C23 H23A 0.9700
C23 H23B 0.9700
C24 C25 1.350(11)
C24 C27 1.429(10)
C25 O6 1.376(10)
C25 H25 0.9300
C26 O6 1.326(11)
C26 C27 1.375(15)
C26 H26 0.9300
C27 H27 0.9300
N2 H2 0.8600
N4 H4 0.88(6)
O7 H 0.86(3)
O7 HA 0.86(3)
C9S C10S 1.50(4)
C9S H9SA 0.9700
C9S H9SB 0.9700
C10S C11S 1.53(5)
C10S C12S 1.56(4)
C10S H10S 0.9800
C11S H11D 0.9600
C11S H11E 0.9600
C11S H11F 0.9600
C12S H12D 0.9600
C12S H12E 0.9600
C12S H12F 0.9600
C9T C10T 1.5400(15)
C9T H9TA 0.9700
C9T H9TB 0.9700
C10T C12T 1.5399(14)
C10T C11T 1.5400(14)
C10T H10T 0.9800
C11T H11G 0.9600
C11T H11H 0.9600
C11T H11I 0.9600
C12T H12G 0.9600
C12T H12H 0.9600
C12T H12I 0.9600

loop_
_geom_hbond_atom_site_label_D
_geom_hbond_atom_site_label_H
_geom_hbond_atom_site_label_A
_geom_hbond_distance_DH
_geom_hbond_distance_HA
_geom_hbond_distance_DA
_geom_hbond_angle_DHA
_geom_hbond_site_symmetry_A
N2 H2 O7 0.86 2.24 2.979(6) 143.4 .
N2 H2 N1 0.86 2.31 2.740(6) 110.9 .
O7 H O3 0.86(3) 2.00(4) 2.839(6) 163(7) 3_467
O7 H O1 0.86(3) 2.69(6) 3.196(7) 119(5) .
O7 HA O1 0.86(3) 2.00(3) 2.860(6) 178(7) 3_567

loop_
_geom_torsion_atom_site_label_1
_geom_torsion_atom_site_label_2
_geom_torsion_atom_site_label_3
_geom_torsion_atom_site_label_4
_geom_torsion
N4 C1 C2 O1 -116.9(6)
C9S C1 C2 O1 26.7(17)
C9 C1 C2 O1 6.5(8)
C9T C1 C2 O1 -2.1(13)
N4 C1 C2 N1 57.9(7)
C9S C1 C2 N1 -158.5(15)
C9 C1 C2 N1 -178.7(6)
C9T C1 C2 N1 172.7(10)
N1 C3 C4 O2 -168.5(6)
C14 C3 C4 O2 -41.7(9)
N1 C3 C4 N2 17.9(9)
C14 C3 C4 N2 144.8(6)
N2 C5 C6 O3 -124.5(6)
C19 C5 C6 O3 -3.0(8)
N2 C5 C6 N3 50.6(7)
C19 C5 C6 N3 172.2(5)
N3 C7 C8 O4 -174.2(6)
C23 C7 C8 O4 -47.6(8)
N3 C7 C8 N4 9.5(9)
C23 C7 C8 N4 136.1(6)
N4 C1 C9 C10 -74.8(12)
C2 C1 C9 C10 167.6(10)
C9S C1 C9 C10 13(2)
C9T C1 C9 C10 -25.4(19)
C1 C9 C10 C12 56.9(15)
C1 C9 C10 C11 -175.4(10)
N1 C3 C14 C15 -60.5(8)
C4 C3 C14 C15 171.8(6)
C3 C14 C15 C16 134.5(7)
C3 C14 C15 C18 -48.8(9)
C18 C15 C16 O5 -1.5(7)
C14 C15 C16 O5 175.9(6)
O5 C17 C18 C15 1.3(7)
C16 C15 C18 C17 0.1(7)
C14 C15 C18 C17 -177.2(6)
N2 C5 C19 C21 -167.0(6)
C6 C5 C19 C21 71.9(7)
N2 C5 C19 C20 -43.0(8)
C6 C5 C19 C20 -164.1(6)
N3 C7 C23 C24 -61.8(7)
C8 C7 C23 C24 170.5(5)
C7 C23 C24 C25 130.4(8)
C7 C23 C24 C27 -55.1(10)
C27 C24 C25 O6 0.9(9)
C23 C24 C25 O6 176.6(6)
O6 C26 C27 C24 3.2(10)
C25 C24 C27 C26 -2.4(9)
C23 C24 C27 C26 -178.0(8)
O1 C2 N1 C13 2.7(9)
C1 C2 N1 C13 -172.0(6)
O1 C2 N1 C3 -174.9(6)
C1 C2 N1 C3 10.3(8)
C4 C3 N1 C2 -106.7(6)
C14 C3 N1 C2 127.6(6)
C4 C3 N1 C13 75.7(7)
C14 C3 N1 C13 -50.0(7)
O2 C4 N2 C5 -3.6(11)
C3 C4 N2 C5 169.7(6)
C6 C5 N2 C4 -125.4(6)
C19 C5 N2 C4 111.3(7)
O3 C6 N3 C22 6.5(9)
C5 C6 N3 C22 -168.7(6)
O3 C6 N3 C7 -168.3(6)
C5 C6 N3 C7 16.6(9)
C8 C7 N3 C6 -106.0(7)
C23 C7 N3 C6 128.5(7)
C8 C7 N3 C22 79.3(8)
C23 C7 N3 C22 -46.3(8)
O4 C8 N4 C1 -9.6(11)
C7 C8 N4 C1 166.5(6)
C2 C1 N4 C8 -119.0(7)
C9S C1 N4 C8 88.9(15)
C9 C1 N4 C8 128.6(8)
C9T C1 N4 C8 105.6(17)
C18 C17 O5 C16 -2.2(7)
C15 C16 O5 C17 2.3(7)
C27 C26 O6 C25 -2.6(10)
C24 C25 O6 C26 1.0(9)
N4 C1 C9S C10S 72(3)
C2 C1 C9S C10S -71(3)
C9 C1 C9S C10S -36.5(19)
C9T C1 C9S C10S 22(5)
C1 C9S C10S C11S 157(3)
C1 C9S C10S C12S -89(3)
N4 C1 C9T C10T -173.3(18)
C2 C1 C9T C10T 66(2)
C9S C1 C9T C10T -40(5)
C9 C1 C9T C10T 49.4(15)
C1 C9T C10T C12T 49(2)
C1 C9T C10T C11T 170(2)
